data_4070237
loop_
_publ_author_name
'Harb, Mohammad K.'
'Apfel, Ulf-Peter'
'K\"ubel, Joachim'
'G\"orls, Helmar'
'Felton, Greg A. N.'
'Sakamoto, Taka'
'Evans, Dennis H.'
'Glass, Richard S.'
'Lichtenberger, Dennis L.'
'El-khateeb, Mohammad'
'Weigand, Wolfgang'

_publ_section_title
;
 Preparation and Characterization of Homologous Diiron Dithiolato,
 Diselenato, and Ditellurato Complexes: [FeFe]-Hydrogenase Models
;
_journal_issue 23
_journal_name_full Organometallics
_journal_page_first 6666
_journal_paper_doi 10.1021/om900675q
_journal_volume 28
_journal_year 2009
_chemical_formula_moiety 'C11 H8 Fe2 O7 S2'
_chemical_formula_sum 'C11 H8 Fe2 O7 S2'
_chemical_formula_weight 427.99
_chemical_name_systematic
; 
 ? 
;
_space_group_IT_number 2
_symmetry_cell_setting triclinic
_symmetry_space_group_name_Hall '-P 1'
_symmetry_space_group_name_H-M 'P -1'
_atom_sites_solution_hydrogens geom
_atom_sites_solution_primary direct
_atom_sites_solution_secondary difmap
_audit_creation_method SHELXL-97
_cell_angle_alpha 100.509(2)
_cell_angle_beta 91.881(2)
_cell_angle_gamma 110.795(2)
_cell_formula_units_Z 2
_cell_length_a 8.7511(3)
_cell_length_b 9.3583(4)
_cell_length_c 10.2267(3)
_cell_measurement_reflns_used 5538
_cell_measurement_temperature 183(2)
_cell_measurement_theta_max 27.45
_cell_measurement_theta_min 2.75
_cell_volume 765.48(5)
_computing_cell_refinement DENZO
_computing_data_collection COLLECT
_computing_data_reduction DENZO
_computing_molecular_graphics SHELXTL/PC
_computing_publication_material SHELXL-97
_computing_structure_refinement 'SHELXL-97 (Sheldrick, 1997)'
_computing_structure_solution 'SHELXS-97 (Sheldrick, 1990)'
_diffrn_ambient_temperature 183(2)
_diffrn_measured_fraction_theta_full 0.991
_diffrn_measured_fraction_theta_max 0.991
_diffrn_measurement_device_type KappaCCD
_diffrn_measurement_method 'phi- + omega-scan'
_diffrn_radiation_monochromator graphite
_diffrn_radiation_source 'fine-focus sealed tube'
_diffrn_radiation_type MoK\a
_diffrn_radiation_wavelength 0.71073
_diffrn_reflns_av_R_equivalents 0.0231
_diffrn_reflns_av_sigmaI/netI 0.0325
_diffrn_reflns_limit_h_max 11
_diffrn_reflns_limit_h_min -10
_diffrn_reflns_limit_k_max 12
_diffrn_reflns_limit_k_min -12
_diffrn_reflns_limit_l_max 13
_diffrn_reflns_limit_l_min -12
_diffrn_reflns_number 5538
_diffrn_reflns_theta_full 27.45
_diffrn_reflns_theta_max 27.45
_diffrn_reflns_theta_min 2.75
_exptl_absorpt_coefficient_mu 2.195
_exptl_absorpt_correction_type none
_exptl_crystal_colour red-brown
_exptl_crystal_density_diffrn 1.857
_exptl_crystal_density_method 'not measured'
_exptl_crystal_description plate
_exptl_crystal_F_000 428
_exptl_crystal_size_max 0.05
_exptl_crystal_size_mid 0.05
_exptl_crystal_size_min 0.02
_refine_diff_density_max 0.420
_refine_diff_density_min -0.414
_refine_diff_density_rms 0.070
_refine_ls_extinction_method none
_refine_ls_goodness_of_fit_ref 1.021
_refine_ls_hydrogen_treatment constr
_refine_ls_matrix_type full
_refine_ls_number_parameters 199
_refine_ls_number_reflns 3484
_refine_ls_number_restraints 0
_refine_ls_restrained_S_all 1.021
_refine_ls_R_factor_all 0.0279
_refine_ls_R_factor_gt 0.0246
_refine_ls_shift/su_max 0.000
_refine_ls_shift/su_mean 0.000
_refine_ls_structure_factor_coef Fsqd
_refine_ls_weighting_details 'calc w=1/[\s^2^(Fo^2^)+(0.0289P)^2^+0.4226P] where P=(Fo^2^+2Fc^2^)/3'
_refine_ls_weighting_scheme calc
_refine_ls_wR_factor_gt 0.0614
_refine_ls_wR_factor_ref 0.0636
_reflns_number_gt 3198
_reflns_number_total 3484
_reflns_threshold_expression >2sigma(I)
_cod_data_source_file om900675q_si_002.cif
_cod_data_source_block FO3561
_cod_depositor_comments
;
The following automatic conversions were performed:

'_exptl_absorpt_correction_type' value 'NONE' changed to 'none'
according to /home/saulius/struct/CIF-dictionaries/cif_core.dic
dictionary named 'cif_core.dic' version 2.4.2 from 2011-04-26.

Automatic conversion script
Id: cif_fix_values 1715 2011-07-08 13:25:40Z adriana 
;
_cod_original_sg_symbol_Hall -P1
_cod_original_sg_symbol_H-M P-1
_cod_database_code 4070237

loop_
_symmetry_equiv_pos_as_xyz
'x, y, z'
'-x, -y, -z'

loop_
_atom_site_label
_atom_site_type_symbol
_atom_site_fract_x
_atom_site_fract_y
_atom_site_fract_z
_atom_site_U_iso_or_equiv
_atom_site_adp_type
_atom_site_occupancy
_atom_site_symmetry_multiplicity
_atom_site_calc_flag
_atom_site_refinement_flags
Fe1 Fe 0.41605(3) 0.55376(3) 0.76280(2) 0.01505(7) Uani 1 1 d .
Fe2 Fe 0.21378(3) 0.68634(3) 0.78806(2) 0.01715(8) Uani 1 1 d .
S1 S 0.21789(5) 0.50397(5) 0.90397(4) 0.01750(10) Uani 1 1 d .
S2 S 0.20403(5) 0.50391(5) 0.60623(4) 0.01770(10) Uani 1 1 d .
O1 O 0.0041(2) -0.01143(16) 0.66254(17) 0.0378(4) Uani 1 1 d .
O2 O 0.5542(2) 0.30582(18) 0.72930(18) 0.0416(4) Uani 1 1 d .
O3 O 0.64729(19) 0.76070(18) 0.99156(14) 0.0347(3) Uani 1 1 d .
O4 O 0.62237(18) 0.72899(18) 0.58195(14) 0.0330(3) Uani 1 1 d .
O5 O 0.3350(2) 0.91280(18) 1.04320(15) 0.0394(4) Uani 1 1 d .
O6 O 0.3563(2) 0.92267(19) 0.62732(17) 0.0408(4) Uani 1 1 d .
O7 O -0.13207(19) 0.6571(2) 0.77398(18) 0.0438(4) Uani 1 1 d .
C1 C 0.0413(2) 0.3220(2) 0.84695(17) 0.0214(4) Uani 1 1 d .
H1A H 0.0393 0.2525 0.9097 0.026 Uiso 1 1 calc R
H1B H -0.0596 0.3466 0.8542 0.026 Uiso 1 1 calc R
C2 C 0.0318(2) 0.2307(2) 0.70626(17) 0.0191(3) Uani 1 1 d .
C3 C 0.0291(2) 0.3218(2) 0.59893(18) 0.0216(4) Uani 1 1 d .
H3A H -0.0718 0.3466 0.6021 0.026 Uiso 1 1 calc R
H3B H 0.0201 0.2526 0.5110 0.026 Uiso 1 1 calc R
C4 C 0.1439(2) 0.1345(2) 0.68736(18) 0.0226(4) Uani 1 1 d .
H4A H 0.2080 0.1500 0.6097 0.027 Uiso 1 1 calc R
H4B H 0.2168 0.1501 0.7690 0.027 Uiso 1 1 calc R
C5 C -0.1097(3) 0.0687(2) 0.6777(2) 0.0279(4) Uani 1 1 d .
H5A H -0.1752 0.0487 0.7541 0.034 Uiso 1 1 calc R
H5B H -0.1823 0.0491 0.5948 0.034 Uiso 1 1 calc R
C6 C 0.4942(2) 0.3963(2) 0.74094(19) 0.0249(4) Uani 1 1 d .
C7 C 0.5572(2) 0.6774(2) 0.90363(18) 0.0212(4) Uani 1 1 d .
C8 C 0.5437(2) 0.6595(2) 0.65228(17) 0.0208(4) Uani 1 1 d .
C9 C 0.2883(2) 0.8274(2) 0.9430(2) 0.0251(4) Uani 1 1 d .
C10 C 0.2985(2) 0.8326(2) 0.6898(2) 0.0255(4) Uani 1 1 d .
C11 C 0.0024(2) 0.6705(2) 0.77929(19) 0.0259(4) Uani 1 1 d .

loop_
_atom_site_aniso_label
_atom_site_aniso_U_11
_atom_site_aniso_U_22
_atom_site_aniso_U_33
_atom_site_aniso_U_23
_atom_site_aniso_U_13
_atom_site_aniso_U_12
Fe1 0.01289(13) 0.01612(13) 0.01724(13) 0.00316(9) 0.00236(9) 0.00673(10)
Fe2 0.01420(13) 0.01490(13) 0.02372(14) 0.00329(10) 0.00403(10) 0.00715(10)
S1 0.0186(2) 0.0158(2) 0.01678(19) 0.00196(15) 0.00425(15) 0.00516(16)
S2 0.0175(2) 0.0185(2) 0.0177(2) 0.00413(16) 0.00087(15) 0.00727(17)
O1 0.0379(9) 0.0159(7) 0.0551(10) 0.0047(7) 0.0059(7) 0.0056(6)
O2 0.0363(9) 0.0315(8) 0.0648(11) 0.0062(8) 0.0052(8) 0.0236(7)
O3 0.0330(8) 0.0355(8) 0.0303(7) -0.0008(6) -0.0110(6) 0.0112(7)
O4 0.0308(8) 0.0343(8) 0.0330(7) 0.0119(6) 0.0136(6) 0.0076(6)
O5 0.0411(9) 0.0272(8) 0.0367(8) -0.0073(7) 0.0113(7) 0.0028(7)
O6 0.0452(10) 0.0324(8) 0.0547(10) 0.0246(8) 0.0178(8) 0.0175(7)
O7 0.0201(8) 0.0579(11) 0.0604(11) 0.0186(9) 0.0086(7) 0.0191(7)
C1 0.0192(9) 0.0181(9) 0.0228(9) 0.0020(7) 0.0072(7) 0.0026(7)
C2 0.0192(8) 0.0158(8) 0.0194(8) 0.0012(7) 0.0028(6) 0.0038(7)
C3 0.0185(9) 0.0199(9) 0.0223(8) 0.0007(7) -0.0026(7) 0.0045(7)
C4 0.0287(10) 0.0176(8) 0.0217(8) 0.0031(7) 0.0035(7) 0.0093(8)
C5 0.0267(10) 0.0197(9) 0.0292(9) 0.0005(7) 0.0060(8) 0.0007(8)
C6 0.0200(9) 0.0232(9) 0.0317(10) 0.0054(8) 0.0029(7) 0.0082(8)
C7 0.0193(9) 0.0225(9) 0.0253(9) 0.0073(7) 0.0032(7) 0.0105(7)
C8 0.0174(8) 0.0207(9) 0.0238(9) 0.0003(7) 0.0016(7) 0.0085(7)
C9 0.0214(9) 0.0182(9) 0.0356(10) 0.0057(8) 0.0107(8) 0.0067(7)
C10 0.0232(9) 0.0212(9) 0.0355(10) 0.0046(8) 0.0044(8) 0.0127(8)
C11 0.0240(10) 0.0245(10) 0.0318(10) 0.0077(8) 0.0050(8) 0.0110(8)

loop_
_atom_type_symbol
_atom_type_description
_atom_type_scat_dispersion_real
_atom_type_scat_dispersion_imag
_atom_type_scat_source
C C 0.0033 0.0016 'International Tables Vol C Tables 4.2.6.8 and 6.1.1.4'
H H 0.0000 0.0000 'International Tables Vol C Tables 4.2.6.8 and 6.1.1.4'
O O 0.0106 0.0060 'International Tables Vol C Tables 4.2.6.8 and 6.1.1.4'
S S 0.1246 0.1234 'International Tables Vol C Tables 4.2.6.8 and 6.1.1.4'
Fe Fe 0.3463 0.8444 'International Tables Vol C Tables 4.2.6.8 and 6.1.1.4'

loop_
_geom_angle_atom_site_label_1
_geom_angle_atom_site_label_2
_geom_angle_atom_site_label_3
_geom_angle
C7 Fe1 C8 90.43(8)
C7 Fe1 C6 97.17(8)
C8 Fe1 C6 95.78(8)
C7 Fe1 S2 151.32(6)
C8 Fe1 S2 85.83(6)
C6 Fe1 S2 111.49(6)
C7 Fe1 S1 87.80(6)
C8 Fe1 S1 155.89(6)
C6 Fe1 S1 108.30(6)
S2 Fe1 S1 84.279(17)
C7 Fe1 Fe2 96.49(6)
C8 Fe1 Fe2 100.02(6)
C6 Fe1 Fe2 158.98(6)
S2 Fe1 Fe2 56.456(13)
S1 Fe1 Fe2 56.388(13)
C11 Fe2 C9 98.54(9)
C11 Fe2 C10 100.80(8)
C9 Fe2 C10 92.43(9)
C11 Fe2 S1 103.70(6)
C9 Fe2 S1 87.05(6)
C10 Fe2 S1 155.29(6)
C11 Fe2 S2 100.47(7)
C9 Fe2 S2 160.59(6)
C10 Fe2 S2 87.85(6)
S1 Fe2 S2 84.690(17)
C11 Fe2 Fe1 148.52(6)
C9 Fe2 Fe1 104.19(6)
C10 Fe2 Fe1 99.70(6)
S1 Fe2 Fe1 56.786(13)
S2 Fe2 Fe1 56.745(13)
C1 S1 Fe2 111.21(6)
C1 S1 Fe1 115.23(6)
Fe2 S1 Fe1 66.826(14)
C3 S2 Fe2 111.34(6)
C3 S2 Fe1 115.56(6)
Fe2 S2 Fe1 66.799(14)
C5 O1 C4 91.89(14)
C2 C1 S1 117.76(12)
C3 C2 C1 113.65(15)
C3 C2 C4 115.28(15)
C1 C2 C4 115.70(15)
C3 C2 C5 112.17(15)
C1 C2 C5 112.41(15)
C4 C2 C5 84.26(14)
C2 C3 S2 117.36(12)
O1 C4 C2 91.89(14)
O1 C5 C2 91.96(14)
O2 C6 Fe1 175.06(18)
O3 C7 Fe1 177.52(16)
O4 C8 Fe1 178.24(16)
O5 C9 Fe2 177.80(17)
O6 C10 Fe2 177.51(17)
O7 C11 Fe2 178.47(18)

loop_
_geom_bond_atom_site_label_1
_geom_bond_atom_site_label_2
_geom_bond_distance
Fe1 C7 1.7887(19)
Fe1 C8 1.7919(18)
Fe1 C6 1.8150(19)
Fe1 S2 2.2676(5)
Fe1 S1 2.2682(5)
Fe1 Fe2 2.4923(3)
Fe2 C11 1.801(2)
Fe2 C9 1.799(2)
Fe2 C10 1.807(2)
Fe2 S1 2.2578(5)
Fe2 S2 2.2600(5)
S1 C1 1.8275(18)
S2 C3 1.8291(19)
O1 C5 1.441(3)
O1 C4 1.446(2)
O2 C6 1.136(2)
O3 C7 1.140(2)
O4 C8 1.140(2)
O5 C9 1.139(2)
O6 C10 1.135(2)
O7 C11 1.136(2)
C1 C2 1.517(2)
C2 C3 1.512(2)
C2 C4 1.545(3)
C2 C5 1.548(2)
